data_4031317
loop_
_publ_author_name
'Li, Peiyuan'
'Zhang, Xinying'
'Fan, Xuesen'

_publ_section_title
;
 Synthesis of Naphtho[1',2':4,5]imidazo[1,2-a]pyridines and
 Imidazo[5,1,2-cd]indolizines Through Pd-Catalyzed Cycloaromatization of
 2-Phenylimidazo[1,2-a]pyridines with Alkynes.
;
_journal_issue 15
_journal_name_full 'The Journal of organic chemistry'
_journal_page_first 7508
_journal_page_last 7518
_journal_paper_doi 10.1021/acs.joc.5b01092
_journal_volume 80
_journal_year 2015
_chemical_formula_sum 'C29 H22 N2 O2'
_chemical_formula_weight 430.49
_chemical_name_systematic
;

 ?

;
_space_group_IT_number 2
_symmetry_cell_setting triclinic
_symmetry_space_group_name_Hall '-P 1'
_symmetry_space_group_name_H-M 'P -1'
_atom_sites_solution_hydrogens geom
_atom_sites_solution_primary direct
_atom_sites_solution_secondary difmap
_audit_creation_method SHELXL-97
_cell_angle_alpha 103.578(2)
_cell_angle_beta 103.645(2)
_cell_angle_gamma 101.554(2)
_cell_formula_units_Z 2
_cell_length_a 9.5933(10)
_cell_length_b 10.9297(12)
_cell_length_c 11.8168(14)
_cell_measurement_reflns_used 1672
_cell_measurement_temperature 296(2)
_cell_measurement_theta_max 25.09
_cell_measurement_theta_min 2.47
_cell_volume 1126.7(2)
_computing_cell_refinement 'Bruker SAINT'
_computing_data_collection 'Bruker APEX2'
_computing_data_reduction 'Bruker SAINT'
_computing_molecular_graphics 'Bruker SHELXTL'
_computing_publication_material 'Bruker SHELXTL'
_computing_structure_refinement 'SHELXL-97 (Sheldrick, 1997)'
_computing_structure_solution 'SHELXS-97 (Sheldrick, 1990)'
_diffrn_ambient_temperature 296(2)
_diffrn_measured_fraction_theta_full 0.990
_diffrn_measured_fraction_theta_max 0.990
_diffrn_measurement_device_type 'Bruker APEX-II CCD'
_diffrn_measurement_method '\f and \w scans'
_diffrn_radiation_monochromator graphite
_diffrn_radiation_source 'fine-focus sealed tube'
_diffrn_radiation_type MoK\a
_diffrn_radiation_wavelength 0.71073
_diffrn_reflns_av_R_equivalents 0.0164
_diffrn_reflns_av_sigmaI/netI 0.0311
_diffrn_reflns_limit_h_max 11
_diffrn_reflns_limit_h_min -11
_diffrn_reflns_limit_k_max 10
_diffrn_reflns_limit_k_min -13
_diffrn_reflns_limit_l_max 12
_diffrn_reflns_limit_l_min -14
_diffrn_reflns_number 6034
_diffrn_reflns_theta_full 25.50
_diffrn_reflns_theta_max 25.50
_diffrn_reflns_theta_min 1.86
_diffrn_standards_number 0
_exptl_absorpt_coefficient_mu 0.080
_exptl_absorpt_correction_T_max 0.9865
_exptl_absorpt_correction_T_min 0.9802
_exptl_absorpt_correction_type multi-scan
_exptl_absorpt_process_details sadabs
_exptl_crystal_colour yellow
_exptl_crystal_density_diffrn 1.269
_exptl_crystal_density_method 'not measured'
_exptl_crystal_description block
_exptl_crystal_F_000 452
_exptl_crystal_size_max 0.25
_exptl_crystal_size_mid 0.21
_exptl_crystal_size_min 0.17
_refine_diff_density_max 0.145
_refine_diff_density_min -0.152
_refine_diff_density_rms 0.035
_refine_ls_extinction_method none
_refine_ls_goodness_of_fit_ref 1.027
_refine_ls_hydrogen_treatment constr
_refine_ls_matrix_type full
_refine_ls_number_parameters 300
_refine_ls_number_reflns 4163
_refine_ls_number_restraints 0
_refine_ls_restrained_S_all 1.027
_refine_ls_R_factor_all 0.0709
_refine_ls_R_factor_gt 0.0445
_refine_ls_shift/su_max 0.000
_refine_ls_shift/su_mean 0.000
_refine_ls_structure_factor_coef Fsqd
_refine_ls_weighting_details 'calc w=1/[\s^2^(Fo^2^)+(0.0549P)^2^+0.1198P] where P=(Fo^2^+2Fc^2^)/3'
_refine_ls_weighting_scheme calc
_refine_ls_wR_factor_gt 0.1049
_refine_ls_wR_factor_ref 0.1208
_reflns_number_gt 2821
_reflns_number_total 4163
_reflns_threshold_expression >2sigma(I)
_cod_data_source_file jo5b01092_si_003.cif
_cod_data_source_block a
_cod_depositor_comments
;
The following automatic conversions were performed:

'_symmetry_cell_setting' value 'Triclinic' changed to 'triclinic'
according to
/usr/data/users/saulius/crontab/automatic-downloads/rss-feeds/ACS/lib/dictionaries/cif_core.dic
dictionary named 'cif_core.dic' version 2.4.2 from 2011-04-26.

Automatic conversion script
Id: cif_fix_values 3271 2015-04-21 07:52:19Z andrius 

 Adding full bibliography for 4031317--4031318.cif.
;
_cod_original_sg_symbol_H-M P-1
_cod_database_code 4031317

loop_
_symmetry_equiv_pos_as_xyz
'x, y, z'
'-x, -y, -z'

loop_
_atom_site_label
_atom_site_type_symbol
_atom_site_fract_x
_atom_site_fract_y
_atom_site_fract_z
_atom_site_U_iso_or_equiv
_atom_site_adp_type
_atom_site_occupancy
_atom_site_symmetry_multiplicity
_atom_site_calc_flag
_atom_site_refinement_flags
C1 C 0.8727(2) 0.95850(19) 1.29411(16) 0.0536(5) Uani 1 1 d .
C2 C 0.88956(18) 1.12585(17) 1.22260(15) 0.0496(4) Uani 1 1 d .
C3 C 0.80546(18) 1.01438(16) 1.12095(15) 0.0474(4) Uani 1 1 d .
C4 C 0.72773(18) 0.94879(17) 0.99340(14) 0.0460(4) Uani 1 1 d .
C5 C 0.68349(19) 0.81491(17) 0.97837(15) 0.0495(4) Uani 1 1 d .
C6 C 0.73265(19) 0.79290(17) 1.09472(16) 0.0501(4) Uani 1 1 d .
C7 C 0.7336(2) 0.69585(19) 1.15143(18) 0.0602(5) Uani 1 1 d .
H7 H 0.6883 0.6086 1.1072 0.072 Uiso 1 1 calc R
C8 C 0.8043(2) 0.7319(2) 1.27686(18) 0.0642(5) Uani 1 1 d .
H8 H 0.8053 0.6657 1.3140 0.077 Uiso 1 1 calc R
C9 C 0.8729(2) 0.8595(2) 1.34950(17) 0.0630(5) Uani 1 1 d .
H9 H 0.9178 0.8783 1.4327 0.076 Uiso 1 1 calc R
C10 C 0.59446(19) 0.70996(17) 0.86499(15) 0.0483(4) Uani 1 1 d .
C11 C 0.6404(2) 0.60009(18) 0.82367(17) 0.0585(5) Uani 1 1 d .
H11 H 0.7305 0.5925 0.8682 0.070 Uiso 1 1 calc R
C12 C 0.5566(2) 0.50108(18) 0.71830(17) 0.0578(5) Uani 1 1 d .
H12 H 0.5903 0.4284 0.6923 0.069 Uiso 1 1 calc R
C13 C 0.4227(2) 0.51145(17) 0.65224(15) 0.0497(4) Uani 1 1 d .
C14 C 0.3733(2) 0.61946(17) 0.69334(16) 0.0540(5) Uani 1 1 d .
H14 H 0.2819 0.6257 0.6500 0.065 Uiso 1 1 calc R
C15 C 0.4580(2) 0.71720(18) 0.79736(16) 0.0542(5) Uani 1 1 d .
H15 H 0.4238 0.7896 0.8232 0.065 Uiso 1 1 calc R
C16 C 0.70282(18) 1.00792(16) 0.89203(14) 0.0446(4) Uani 1 1 d .
C17 C 0.7739(2) 0.98219(18) 0.80350(16) 0.0556(5) Uani 1 1 d .
H17 H 0.8380 0.9288 0.8095 0.067 Uiso 1 1 calc R
C18 C 0.7525(2) 1.03341(18) 0.70666(16) 0.0564(5) Uani 1 1 d .
H18 H 0.8021 1.0149 0.6486 0.068 Uiso 1 1 calc R
C19 C 0.6577(2) 1.11179(18) 0.69619(16) 0.0535(5) Uani 1 1 d .
C20 C 0.5849(2) 1.1380(2) 0.78285(18) 0.0655(5) Uani 1 1 d .
H20 H 0.5205 1.1910 0.7762 0.079 Uiso 1 1 calc R
C21 C 0.6067(2) 1.08642(19) 0.87916(17) 0.0593(5) Uani 1 1 d .
H21 H 0.5562 1.1045 0.9366 0.071 Uiso 1 1 calc R
C22 C 0.93799(19) 1.26249(17) 1.22535(16) 0.0518(4) Uani 1 1 d .
C23 C 0.9043(2) 1.3006(2) 1.12107(19) 0.0718(6) Uani 1 1 d .
H23 H 0.8506 1.2382 1.0469 0.086 Uiso 1 1 calc R
C24 C 0.9490(3) 1.4300(2) 1.1253(2) 0.0830(7) Uani 1 1 d .
H24 H 0.9231 1.4543 1.0545 0.100 Uiso 1 1 calc R
C25 C 1.0310(2) 1.5229(2) 1.2328(2) 0.0802(7) Uani 1 1 d .
H25 H 1.0628 1.6099 1.2352 0.096 Uiso 1 1 calc R
C26 C 1.0657(3) 1.4866(2) 1.3364(2) 0.0833(7) Uani 1 1 d .
H26 H 1.1212 1.5495 1.4099 0.100 Uiso 1 1 calc R
C27 C 1.0198(2) 1.3585(2) 1.33395(18) 0.0673(6) Uani 1 1 d .
H27 H 1.0438 1.3357 1.4058 0.081 Uiso 1 1 calc R
C28 C 0.3751(3) 0.3094(2) 0.49654(18) 0.0741(6) Uani 1 1 d .
H28A H 0.4704 0.3358 0.4837 0.111 Uiso 1 1 calc R
H28B H 0.3027 0.2579 0.4203 0.111 Uiso 1 1 calc R
H28C H 0.3820 0.2583 0.5525 0.111 Uiso 1 1 calc R
C29 C 0.6931(3) 1.1351(2) 0.50781(19) 0.0815(7) Uani 1 1 d .
H29A H 0.7996 1.1674 0.5398 0.122 Uiso 1 1 calc R
H29B H 0.6576 1.1747 0.4463 0.122 Uiso 1 1 calc R
H29C H 0.6660 1.0419 0.4727 0.122 Uiso 1 1 calc R
N1 N 0.92794(16) 1.08987(15) 1.32675(13) 0.0556(4) Uani 1 1 d .
N2 N 0.80156(16) 0.91583(14) 1.17253(12) 0.0509(4) Uani 1 1 d .
O1 O 0.33095(15) 0.42254(12) 0.54573(11) 0.0638(4) Uani 1 1 d .
O2 O 0.62818(17) 1.16668(14) 0.60357(12) 0.0771(4) Uani 1 1 d .

loop_
_atom_site_aniso_label
_atom_site_aniso_U_11
_atom_site_aniso_U_22
_atom_site_aniso_U_33
_atom_site_aniso_U_23
_atom_site_aniso_U_13
_atom_site_aniso_U_12
C1 0.0489(10) 0.0695(13) 0.0410(10) 0.0172(9) 0.0104(8) 0.0157(9)
C2 0.0426(10) 0.0592(11) 0.0451(10) 0.0123(8) 0.0116(8) 0.0151(8)
C3 0.0459(10) 0.0535(10) 0.0435(10) 0.0153(8) 0.0116(8) 0.0157(8)
C4 0.0424(9) 0.0549(11) 0.0411(9) 0.0128(8) 0.0112(7) 0.0175(8)
C5 0.0457(10) 0.0545(11) 0.0471(10) 0.0130(8) 0.0112(8) 0.0163(8)
C6 0.0469(10) 0.0530(11) 0.0503(10) 0.0154(9) 0.0126(8) 0.0155(8)
C7 0.0592(12) 0.0600(12) 0.0634(12) 0.0236(10) 0.0167(10) 0.0164(9)
C8 0.0629(12) 0.0753(14) 0.0647(13) 0.0370(11) 0.0197(10) 0.0209(11)
C9 0.0602(12) 0.0833(15) 0.0502(11) 0.0312(11) 0.0137(9) 0.0193(11)
C10 0.0472(10) 0.0511(10) 0.0464(10) 0.0140(8) 0.0121(8) 0.0154(8)
C11 0.0527(11) 0.0572(11) 0.0603(12) 0.0137(10) 0.0060(9) 0.0207(9)
C12 0.0621(12) 0.0501(11) 0.0602(12) 0.0125(9) 0.0136(10) 0.0228(9)
C13 0.0562(11) 0.0476(10) 0.0429(10) 0.0119(8) 0.0140(8) 0.0109(8)
C14 0.0492(10) 0.0590(11) 0.0503(11) 0.0131(9) 0.0087(9) 0.0179(9)
C15 0.0538(11) 0.0552(11) 0.0532(11) 0.0105(9) 0.0142(9) 0.0225(9)
C16 0.0430(9) 0.0480(10) 0.0397(9) 0.0096(7) 0.0086(7) 0.0142(8)
C17 0.0570(11) 0.0652(12) 0.0537(11) 0.0195(9) 0.0188(9) 0.0311(9)
C18 0.0626(12) 0.0677(12) 0.0507(11) 0.0206(9) 0.0256(9) 0.0291(10)
C19 0.0591(11) 0.0586(11) 0.0466(10) 0.0194(9) 0.0135(9) 0.0223(9)
C20 0.0737(14) 0.0797(14) 0.0658(13) 0.0325(11) 0.0287(11) 0.0482(11)
C21 0.0650(12) 0.0766(13) 0.0524(11) 0.0228(10) 0.0274(9) 0.0381(10)
C22 0.0430(10) 0.0573(11) 0.0509(11) 0.0108(9) 0.0105(8) 0.0144(8)
C23 0.0770(14) 0.0652(14) 0.0603(13) 0.0169(11) 0.0114(11) 0.0041(11)
C24 0.0875(17) 0.0761(16) 0.0808(16) 0.0333(13) 0.0152(13) 0.0116(13)
C25 0.0678(14) 0.0593(13) 0.1056(19) 0.0194(14) 0.0191(14) 0.0135(11)
C26 0.0804(16) 0.0594(14) 0.0831(17) 0.0008(12) 0.0021(13) 0.0102(11)
C27 0.0643(13) 0.0630(13) 0.0592(13) 0.0070(10) 0.0035(10) 0.0141(10)
C28 0.1009(17) 0.0572(12) 0.0588(12) 0.0066(10) 0.0233(12) 0.0228(11)
C29 0.1058(18) 0.0964(17) 0.0592(13) 0.0379(12) 0.0333(13) 0.0365(14)
N1 0.0532(9) 0.0672(11) 0.0419(8) 0.0152(7) 0.0088(7) 0.0139(8)
N2 0.0524(9) 0.0563(9) 0.0425(8) 0.0167(7) 0.0095(7) 0.0143(7)
O1 0.0764(9) 0.0541(8) 0.0486(7) 0.0049(6) 0.0060(7) 0.0181(7)
O2 0.1009(11) 0.0934(11) 0.0663(9) 0.0465(8) 0.0350(8) 0.0513(9)

loop_
_atom_type_symbol
_atom_type_description
_atom_type_scat_dispersion_real
_atom_type_scat_dispersion_imag
_atom_type_scat_source
C C 0.0033 0.0016 'International Tables Vol C Tables 4.2.6.8 and 6.1.1.4'
H H 0.0000 0.0000 'International Tables Vol C Tables 4.2.6.8 and 6.1.1.4'
N N 0.0061 0.0033 'International Tables Vol C Tables 4.2.6.8 and 6.1.1.4'
O O 0.0106 0.0060 'International Tables Vol C Tables 4.2.6.8 and 6.1.1.4'

loop_
_geom_angle_atom_site_label_1
_geom_angle_atom_site_label_2
_geom_angle_atom_site_label_3
_geom_angle
N1 C1 N2 108.13(15)
N1 C1 C9 137.69(17)
N2 C1 C9 114.15(18)
N1 C2 C3 110.66(15)
N1 C2 C22 120.47(15)
C3 C2 C22 128.85(16)
N2 C3 C2 102.03(14)
N2 C3 C4 103.87(14)
C2 C3 C4 154.02(17)
C5 C4 C3 108.01(15)
C5 C4 C16 124.13(15)
C3 C4 C16 127.79(15)
C4 C5 C6 108.77(15)
C4 C5 C10 127.40(15)
C6 C5 C10 123.77(16)
N2 C6 C7 113.55(16)
N2 C6 C5 103.53(15)
C7 C6 C5 142.92(17)
C6 C7 C8 118.49(18)
C6 C7 H7 120.8
C8 C7 H7 120.8
C9 C8 C7 124.40(18)
C9 C8 H8 117.8
C7 C8 H8 117.8
C8 C9 C1 117.93(17)
C8 C9 H9 121.0
C1 C9 H9 121.0
C11 C10 C15 117.45(16)
C11 C10 C5 121.98(15)
C15 C10 C5 120.55(16)
C10 C11 C12 122.12(17)
C10 C11 H11 118.9
C12 C11 H11 118.9
C13 C12 C11 119.23(17)
C13 C12 H12 120.4
C11 C12 H12 120.4
O1 C13 C12 125.22(17)
O1 C13 C14 115.24(16)
C12 C13 C14 119.55(16)
C15 C14 C13 120.55(16)
C15 C14 H14 119.7
C13 C14 H14 119.7
C14 C15 C10 121.08(17)
C14 C15 H15 119.5
C10 C15 H15 119.5
C17 C16 C21 117.40(16)
C17 C16 C4 119.80(15)
C21 C16 C4 122.77(15)
C18 C17 C16 121.86(17)
C18 C17 H17 119.1
C16 C17 H17 119.1
C19 C18 C17 119.77(17)
C19 C18 H18 120.1
C17 C18 H18 120.1
O2 C19 C18 124.34(17)
O2 C19 C20 116.29(16)
C18 C19 C20 119.37(17)
C21 C20 C19 120.51(17)
C21 C20 H20 119.7
C19 C20 H20 119.7
C20 C21 C16 121.09(17)
C20 C21 H21 119.5
C16 C21 H21 119.5
C23 C22 C27 117.74(18)
C23 C22 C2 121.58(17)
C27 C22 C2 120.69(17)
C24 C23 C22 120.9(2)
C24 C23 H23 119.5
C22 C23 H23 119.5
C25 C24 C23 120.5(2)
C25 C24 H24 119.8
C23 C24 H24 119.8
C26 C25 C24 119.2(2)
C26 C25 H25 120.4
C24 C25 H25 120.4
C25 C26 C27 120.9(2)
C25 C26 H26 119.5
C27 C26 H26 119.5
C26 C27 C22 120.7(2)
C26 C27 H27 119.7
C22 C27 H27 119.7
O1 C28 H28A 109.5
O1 C28 H28B 109.5
H28A C28 H28B 109.5
O1 C28 H28C 109.5
H28A C28 H28C 109.5
H28B C28 H28C 109.5
O2 C29 H29A 109.5
O2 C29 H29B 109.5
H29A C29 H29B 109.5
O2 C29 H29C 109.5
H29A C29 H29C 109.5
H29B C29 H29C 109.5
C1 N1 C2 106.48(14)
C3 N2 C1 112.70(15)
C3 N2 C6 115.80(14)
C1 N2 C6 131.46(16)
C13 O1 C28 118.59(15)
C19 O2 C29 118.15(15)

loop_
_geom_bond_atom_site_label_1
_geom_bond_atom_site_label_2
_geom_bond_distance
C1 N1 1.353(2)
C1 N2 1.357(2)
C1 C9 1.390(3)
C2 N1 1.370(2)
C2 C3 1.428(2)
C2 C22 1.463(2)
C3 N2 1.355(2)
C3 C4 1.446(2)
C4 C5 1.395(2)
C4 C16 1.483(2)
C5 C6 1.437(2)
C5 C10 1.479(2)
C6 N2 1.366(2)
C6 C7 1.382(2)
C7 C8 1.399(3)
C7 H7 0.9300
C8 C9 1.385(3)
C8 H8 0.9300
C9 H9 0.9300
C10 C11 1.383(2)
C10 C15 1.391(2)
C11 C12 1.384(2)
C11 H11 0.9300
C12 C13 1.378(3)
C12 H12 0.9300
C13 O1 1.365(2)
C13 C14 1.385(2)
C14 C15 1.370(2)
C14 H14 0.9300
C15 H15 0.9300
C16 C17 1.384(2)
C16 C21 1.386(2)
C17 C18 1.379(2)
C17 H17 0.9300
C18 C19 1.373(2)
C18 H18 0.9300
C19 O2 1.367(2)
C19 C20 1.378(3)
C20 C21 1.376(2)
C20 H20 0.9300
C21 H21 0.9300
C22 C23 1.380(3)
C22 C27 1.388(2)
C23 C24 1.378(3)
C23 H23 0.9300
C24 C25 1.366(3)
C24 H24 0.9300
C25 C26 1.362(3)
C25 H25 0.9300
C26 C27 1.373(3)
C26 H26 0.9300
C27 H27 0.9300
C28 O1 1.427(2)
C28 H28A 0.9600
C28 H28B 0.9600
C28 H28C 0.9600
C29 O2 1.422(2)
C29 H29A 0.9600
C29 H29B 0.9600
C29 H29C 0.9600

loop_
_geom_torsion_atom_site_label_1
_geom_torsion_atom_site_label_2
_geom_torsion_atom_site_label_3
_geom_torsion_atom_site_label_4
_geom_torsion
N1 C2 C3 N2 -1.13(18)
C22 C2 C3 N2 177.16(17)
N1 C2 C3 C4 -176.5(3)
C22 C2 C3 C4 1.8(5)
N2 C3 C4 C5 -0.23(18)
C2 C3 C4 C5 175.1(3)
N2 C3 C4 C16 -177.49(16)
C2 C3 C4 C16 -2.2(5)
C3 C4 C5 C6 -0.40(19)
C16 C4 C5 C6 176.99(15)
C3 C4 C5 C10 176.78(16)
C16 C4 C5 C10 -5.8(3)
C4 C5 C6 N2 0.86(19)
C10 C5 C6 N2 -176.45(16)
C4 C5 C6 C7 -179.4(2)
C10 C5 C6 C7 3.3(4)
N2 C6 C7 C8 -1.1(2)
C5 C6 C7 C8 179.2(2)
C6 C7 C8 C9 0.7(3)
C7 C8 C9 C1 -0.5(3)
N1 C1 C9 C8 -177.2(2)
N2 C1 C9 C8 0.7(3)
C4 C5 C10 C11 128.8(2)
C6 C5 C10 C11 -54.4(3)
C4 C5 C10 C15 -52.9(3)
C6 C5 C10 C15 123.9(2)
C15 C10 C11 C12 1.0(3)
C5 C10 C11 C12 179.32(18)
C10 C11 C12 C13 -0.3(3)
C11 C12 C13 O1 178.54(17)
C11 C12 C13 C14 -1.0(3)
O1 C13 C14 C15 -178.07(17)
C12 C13 C14 C15 1.5(3)
C13 C14 C15 C10 -0.8(3)
C11 C10 C15 C14 -0.5(3)
C5 C10 C15 C14 -178.83(17)
C5 C4 C16 C17 -65.5(2)
C3 C4 C16 C17 111.4(2)
C5 C4 C16 C21 112.6(2)
C3 C4 C16 C21 -70.5(2)
C21 C16 C17 C18 0.8(3)
C4 C16 C17 C18 179.04(16)
C16 C17 C18 C19 -0.4(3)
C17 C18 C19 O2 -179.63(18)
C17 C18 C19 C20 -0.1(3)
O2 C19 C20 C21 179.61(18)
C18 C19 C20 C21 0.0(3)
C19 C20 C21 C16 0.5(3)
C17 C16 C21 C20 -0.9(3)
C4 C16 C21 C20 -179.04(18)
N1 C2 C22 C23 178.19(17)
C3 C2 C22 C23 0.0(3)
N1 C2 C22 C27 -1.9(3)
C3 C2 C22 C27 179.97(18)
C27 C22 C23 C24 -0.8(3)
C2 C22 C23 C24 179.1(2)
C22 C23 C24 C25 1.6(4)
C23 C24 C25 C26 -1.3(4)
C24 C25 C26 C27 0.2(4)
C25 C26 C27 C22 0.6(3)
C23 C22 C27 C26 -0.3(3)
C2 C22 C27 C26 179.76(19)
N2 C1 N1 C2 -0.3(2)
C9 C1 N1 C2 177.6(2)
C3 C2 N1 C1 0.9(2)
C22 C2 N1 C1 -177.56(16)
C2 C3 N2 C1 0.97(19)
C4 C3 N2 C1 178.86(14)
C2 C3 N2 C6 -177.04(14)
C4 C3 N2 C6 0.86(19)
N1 C1 N2 C3 -0.5(2)
C9 C1 N2 C3 -178.94(16)
N1 C1 N2 C6 177.12(17)
C9 C1 N2 C6 -1.3(3)
C7 C6 N2 C3 179.08(15)
C5 C6 N2 C3 -1.1(2)
C7 C6 N2 C1 1.5(3)
C5 C6 N2 C1 -178.64(17)
C12 C13 O1 C28 -0.4(3)
C14 C13 O1 C28 179.14(17)
C18 C19 O2 C29 3.7(3)
C20 C19 O2 C29 -175.86(18)
